data_4305246
loop_
_publ_author_name
'Emerson D. Genuis'
'Joel A. Kelly'
'Malay Patel'
'Robert McDonald'
'Michael J. Ferguson'
'Grace Greidanus-Strom'

_publ_contact_author_address
; Department of Chemistry
  University of Alberta
  Edmonton, Alberta T6G 2G2
  Canada
;
_publ_contact_author_email grace.strom@kingsu.ca
_publ_contact_author_name 'Dr. Grace Greidanus-Strom'
_publ_contact_author_phone 1(780)4653500
_publ_section_title
;
Coordination Polymers from the Self-Assembly of Silver(I) Salts and Two
Nonlinear Aliphatic Dinitrile Ligands, cis-1,3-Cyclopentanedicarbonitrile
and cis-1,3-Bis(cyanomethyl)cyclopentane: Synthesis, Structures, and
Photoluminescent Properties
;
_journal_name_full 'Inorganic Chemistry'
_journal_page_first 6184
_journal_page_last 6194
_journal_paper_doi 10.1021/ic800069f
_journal_volume 47
_journal_year 2008
_chemical_formula_moiety 'C14 H16 Ag N4, F6 P'
_chemical_formula_sum 'C14 H16 Ag F6 N4 P'
_chemical_formula_weight 493.15
_chemical_name_systematic
;
 ?
;
_space_group_IT_number 13
_symmetry_cell_setting monoclinic
_symmetry_space_group_name_Hall '-P 2yc'
_symmetry_space_group_name_H-M 'P 1 2/c 1'
_atom_sites_solution_hydrogens geom
_atom_sites_solution_primary direct
_atom_sites_solution_secondary difmap
_audit_creation_method SHELXL-97
_cell_angle_alpha 90.00
_cell_angle_beta 93.0094(17)
_cell_angle_gamma 90.00
_cell_formula_units_Z 2
_cell_length_a 5.9443(8)
_cell_length_b 11.3371(15)
_cell_length_c 13.0729(17)
_cell_measurement_reflns_used 4462
_cell_measurement_temperature 193(2)
_cell_measurement_theta_max 26.37
_cell_measurement_theta_min 2.38
_cell_volume 879.8(2)
_computing_cell_refinement 'Bruker SAINT (Bruker, 1997)'
_computing_data_collection 'Bruker SMART (Bruker, 1997)'
_computing_data_reduction 'Bruker SAINT (Bruker, 1997)'
_computing_molecular_graphics 'Bruker SHELXTL (Bruker, 1997)'
_computing_publication_material 'Bruker SHELXTL (Bruker, 1997)'
_computing_structure_refinement 'SHELXL-97 (Sheldrick, 1997)'
_computing_structure_solution 'SHELXS-97 (Sheldrick, 1990)'
_diffrn_ambient_temperature 193(2)
_diffrn_detector_area_resol_mean 8.192
_diffrn_measured_fraction_theta_full 0.998
_diffrn_measured_fraction_theta_max 0.998
_diffrn_measurement_device_type 'Bruker PLATFORM diffractometer/SMART 1000 CCD area detector'
_diffrn_measurement_method '\w scans'
_diffrn_radiation_monochromator graphite
_diffrn_radiation_source 'fine-focus sealed tube'
_diffrn_radiation_type MoK\a
_diffrn_radiation_wavelength 0.71073
_diffrn_reflns_av_R_equivalents 0.0236
_diffrn_reflns_av_sigmaI/netI 0.0239
_diffrn_reflns_limit_h_max 6
_diffrn_reflns_limit_h_min -7
_diffrn_reflns_limit_k_max 14
_diffrn_reflns_limit_k_min -14
_diffrn_reflns_limit_l_max 16
_diffrn_reflns_limit_l_min -16
_diffrn_reflns_number 5119
_diffrn_reflns_theta_full 26.38
_diffrn_reflns_theta_max 26.38
_diffrn_reflns_theta_min 2.38
_diffrn_standards_decay_% 0
_diffrn_standards_interval_time 0
_diffrn_standards_number 0
_exptl_absorpt_coefficient_mu 1.302
_exptl_absorpt_correction_T_max 0.8808
_exptl_absorpt_correction_T_min 0.6108
_exptl_absorpt_correction_type multi-scan
_exptl_absorpt_process_details 'SADABS (Sheldrick, 1996)'
_exptl_crystal_colour colorless
_exptl_crystal_density_diffrn 1.862
_exptl_crystal_density_method 'not measured'
_exptl_crystal_description plate
_exptl_crystal_F_000 488
_exptl_crystal_size_max 0.42
_exptl_crystal_size_mid 0.40
_exptl_crystal_size_min 0.10
_refine_diff_density_max 0.746
_refine_diff_density_min -0.536
_refine_diff_density_rms 0.117
_refine_ls_extinction_method none
_refine_ls_goodness_of_fit_ref 1.094
_refine_ls_hydrogen_treatment constr
_refine_ls_matrix_type full
_refine_ls_number_parameters 120
_refine_ls_number_reflns 1813
_refine_ls_number_restraints 0
_refine_ls_restrained_S_all 1.094
_refine_ls_R_factor_all 0.0323
_refine_ls_R_factor_gt 0.0301
_refine_ls_shift/su_max 0.000
_refine_ls_shift/su_mean 0.000
_refine_ls_structure_factor_coef Fsqd
_refine_ls_weighting_details 'calc w=1/[\s^2^(Fo^2^)+(0.0367P)^2^+1.0523P] where P=(Fo^2^+2Fc^2^)/3'
_refine_ls_weighting_scheme calc
_refine_ls_wR_factor_gt 0.0750
_refine_ls_wR_factor_ref 0.0770
_reflns_number_gt 1709
_reflns_number_total 1813
_reflns_threshold_expression I>2\s(I)
_cod_data_source_file ic800069f-file001_2.cif
_cod_data_source_block 6b
_cod_depositor_comments
;
The following automatic conversions were performed:
'_symmetry_cell_setting' value 'Monoclinic' changed to 'monoclinic'
according to '/home/saulius/struct/CIF-dictionaries/cif_core.dic'
dictionary named 'cif_core.dic' version 2.4.1 from 2010-06-29.

Automatic conversion script
Id: cif_fix_enum 1527 2010-12-29 10:47:43Z saulius 
;
_cod_original_sg_symbol_H-M 'P 2/c'
_cod_database_code 4305246

loop_
_symmetry_equiv_pos_as_xyz
'x, y, z'
'-x, y, -z+1/2'
'-x, -y, -z'
'x, -y, z-1/2'

loop_
_atom_site_label
_atom_site_type_symbol
_atom_site_fract_x
_atom_site_fract_y
_atom_site_fract_z
_atom_site_U_iso_or_equiv
_atom_site_adp_type
_atom_site_occupancy
_atom_site_symmetry_multiplicity
_atom_site_calc_flag
_atom_site_refinement_flags
_atom_site_disorder_assembly
_atom_site_disorder_group
Ag Ag 0.0000 0.48802(2) 0.2500 0.03195(12) Uani 1 2 d S . .
N1 N 0.2417(5) 0.3663(3) 0.3411(2) 0.0471(7) Uani 1 1 d . . .
N2 N 0.2457(4) 0.4068(2) 0.6604(2) 0.0416(6) Uani 1 1 d . . .
C1 C 0.4873(5) 0.1918(3) 0.4166(2) 0.0372(6) Uani 1 1 d . . .
H1 H 0.4834 0.1212 0.3707 0.045 Uiso 1 1 calc R . .
C2 C 0.4122(6) 0.1611(2) 0.5240(2) 0.0361(6) Uani 1 1 d . . .
H2A H 0.4601 0.0802 0.5437 0.043 Uiso 1 1 calc R . .
H2B H 0.2464 0.1667 0.5267 0.043 Uiso 1 1 calc R . .
C3 C 0.5304(5) 0.2537(3) 0.5955(2) 0.0333(6) Uani 1 1 d . . .
H3 H 0.6054 0.2124 0.6557 0.040 Uiso 1 1 calc R . .
C4 C 0.7123(5) 0.3126(3) 0.5325(3) 0.0435(7) Uani 1 1 d . . .
H4A H 0.6681 0.3942 0.5132 0.052 Uiso 1 1 calc R . .
H4B H 0.8591 0.3149 0.5719 0.052 Uiso 1 1 calc R . .
C5 C 0.7260(6) 0.2358(3) 0.4382(2) 0.0449(7) Uani 1 1 d . . .
H5A H 0.8308 0.1690 0.4516 0.054 Uiso 1 1 calc R . .
H5B H 0.7778 0.2821 0.3797 0.054 Uiso 1 1 calc R . .
C6 C 0.3466(5) 0.2893(3) 0.3722(2) 0.0400(7) Uani 1 1 d . . .
C7 C 0.3698(5) 0.3398(3) 0.6322(2) 0.0329(6) Uani 1 1 d . . .
P P 0.0000 0.02742(8) 0.7500 0.0251(2) Uani 1 2 d S . .
F1 F 0.0000 0.1662(3) 0.7500 0.0927(14) Uani 1 2 d S . .
F2 F 0.0000 -0.1106(3) 0.7500 0.0827(12) Uani 1 2 d S . .
F3 F 0.0712(4) 0.0279(2) 0.86924(14) 0.0536(5) Uani 1 1 d . . .
F4 F 0.2576(4) 0.0281(3) 0.72583(19) 0.0787(8) Uani 1 1 d . . .

loop_
_atom_site_aniso_label
_atom_site_aniso_U_11
_atom_site_aniso_U_22
_atom_site_aniso_U_33
_atom_site_aniso_U_23
_atom_site_aniso_U_13
_atom_site_aniso_U_12
Ag 0.02829(18) 0.02980(17) 0.03773(18) 0.000 0.00153(12) 0.000
N1 0.0440(15) 0.0515(16) 0.0444(14) 0.0108(12) -0.0097(12) 0.0114(13)
N2 0.0365(13) 0.0440(14) 0.0443(14) -0.0134(11) 0.0033(11) 0.0046(11)
C1 0.0446(17) 0.0372(15) 0.0301(13) -0.0056(11) 0.0039(12) 0.0011(13)
C2 0.0510(17) 0.0252(13) 0.0329(13) 0.0024(10) 0.0091(13) 0.0023(12)
C3 0.0353(15) 0.0399(15) 0.0242(12) -0.0019(10) -0.0030(11) 0.0144(12)
C4 0.0259(14) 0.0537(18) 0.0506(17) -0.0174(15) -0.0006(13) 0.0009(13)
C5 0.0364(17) 0.060(2) 0.0388(16) -0.0058(14) 0.0079(13) 0.0033(14)
C6 0.0395(16) 0.0509(18) 0.0294(13) -0.0004(12) -0.0020(12) 0.0031(14)
C7 0.0324(14) 0.0400(15) 0.0259(12) -0.0057(11) -0.0029(11) 0.0049(12)
P 0.0222(4) 0.0276(5) 0.0255(4) 0.000 0.0000(3) 0.000
F1 0.133(4) 0.0299(15) 0.109(3) 0.000 -0.054(3) 0.000
F2 0.144(4) 0.0296(15) 0.073(2) 0.000 -0.009(2) 0.000
F3 0.0549(12) 0.0763(14) 0.0287(9) -0.0041(8) -0.0063(8) 0.0047(10)
F4 0.0267(10) 0.151(3) 0.0591(14) 0.0152(14) 0.0089(10) 0.0015(13)

loop_
_atom_type_symbol
_atom_type_description
_atom_type_scat_dispersion_real
_atom_type_scat_dispersion_imag
_atom_type_scat_source
C C 0.0033 0.0016 'International Tables Vol C Tables 4.2.6.8 and 6.1.1.4'
H H 0.0000 0.0000 'International Tables Vol C Tables 4.2.6.8 and 6.1.1.4'
N N 0.0061 0.0033 'International Tables Vol C Tables 4.2.6.8 and 6.1.1.4'
F F 0.0171 0.0103 'International Tables Vol C Tables 4.2.6.8 and 6.1.1.4'
P P 0.1023 0.0942 'International Tables Vol C Tables 4.2.6.8 and 6.1.1.4'
Ag Ag -0.8971 1.1015 'International Tables Vol C Tables 4.2.6.8 and 6.1.1.4'

loop_
_geom_angle_atom_site_label_1
_geom_angle_atom_site_label_2
_geom_angle_atom_site_label_3
_geom_angle
_geom_angle_site_symmetry_1
_geom_angle_site_symmetry_3
_geom_angle_publ_flag
N2 Ag N2 116.29(14) 4_565 3_566 ?
N2 Ag N1 117.06(10) 4_565 2 ?
N2 Ag N1 100.57(10) 3_566 2 ?
N2 Ag N1 100.57(10) 4_565 . ?
N2 Ag N1 117.05(10) 3_566 . ?
N1 Ag N1 105.59(15) 2 . ?
C6 N1 Ag 166.1(3) . . ?
C7 N2 Ag 166.2(3) . 3_566 ?
C6 C1 C5 109.3(3) . . ?
C6 C1 C2 110.0(2) . . ?
C5 C1 C2 102.6(2) . . ?
C1 C2 C3 104.7(2) . . ?
C7 C3 C4 111.9(2) . . ?
C7 C3 C2 111.6(2) . . ?
C4 C3 C2 106.2(2) . . ?
C5 C4 C3 104.7(3) . . ?
C4 C5 C1 104.5(2) . . ?
N1 C6 C1 177.6(3) . . ?
N2 C7 C3 179.8(3) . . ?
F2 P F1 180.000(1) . . ?
F2 P F4 90.30(12) . 2_556 ?
F1 P F4 89.70(12) . 2_556 ?
F2 P F4 90.30(12) . . ?
F1 P F4 89.70(12) . . ?
F4 P F4 179.4(2) 2_556 . ?
F2 P F3 90.19(9) . 2_556 ?
F1 P F3 89.81(9) . 2_556 ?
F4 P F3 89.15(12) 2_556 2_556 ?
F4 P F3 90.85(12) . 2_556 ?
F2 P F3 90.19(9) . . ?
F1 P F3 89.81(9) . . ?
F4 P F3 90.85(12) 2_556 . ?
F4 P F3 89.15(12) . . ?
F3 P F3 179.62(18) 2_556 . ?

loop_
_geom_bond_atom_site_label_1
_geom_bond_atom_site_label_2
_geom_bond_distance
_geom_bond_site_symmetry_2
_geom_bond_publ_flag
Ag N2 2.260(2) 4_565 ?
Ag N2 2.260(2) 3_566 ?
Ag N1 2.282(3) 2 ?
Ag N1 2.282(3) . ?
N1 C6 1.136(4) . ?
N2 C7 1.133(4) . ?
N2 Ag 2.260(2) 3_566 ?
C1 C6 1.485(4) . ?
C1 C5 1.516(5) . ?
C1 C2 1.536(4) . ?
C2 C3 1.550(4) . ?
C3 C7 1.464(4) . ?
C3 C4 1.546(4) . ?
C4 C5 1.514(4) . ?
P F2 1.565(3) . ?
P F1 1.574(3) . ?
P F4 1.579(2) 2_556 ?
P F4 1.579(2) . ?
P F3 1.5937(18) 2_556 ?
P F3 1.5937(18) . ?

loop_
_geom_torsion_atom_site_label_1
_geom_torsion_atom_site_label_2
_geom_torsion_atom_site_label_3
_geom_torsion_atom_site_label_4
_geom_torsion
_geom_torsion_site_symmetry_1
_geom_torsion_site_symmetry_2
_geom_torsion_site_symmetry_3
_geom_torsion_site_symmetry_4
_geom_torsion_publ_flag
N2 Ag N1 C6 -103.5(11) 4_565 . . . ?
N2 Ag N1 C6 129.5(11) 3_566 . . . ?
N1 Ag N1 C6 18.7(11) 2 . . . ?
C6 C1 C2 C3 -82.0(3) . . . . ?
C5 C1 C2 C3 34.2(3) . . . . ?
C1 C2 C3 C7 108.2(3) . . . . ?
C1 C2 C3 C4 -14.0(3) . . . . ?
C7 C3 C4 C5 -133.7(3) . . . . ?
C2 C3 C4 C5 -11.7(3) . . . . ?
C3 C4 C5 C1 33.5(3) . . . . ?
C6 C1 C5 C4 74.3(3) . . . . ?
C2 C1 C5 C4 -42.3(3) . . . . ?
Ag N1 C6 C1 -175(7) . . . . ?
C5 C1 C6 N1 -52(8) . . . . ?
C2 C1 C6 N1 60(8) . . . . ?
Ag N2 C7 C3 -170(100) 3_566 . . . ?
C4 C3 C7 N2 26(100) . . . . ?
C2 C3 C7 N2 -93(100) . . . . ?
